data_4301674
loop_
_publ_author_name
'Matthew T. Whited'
'Neal P. Mankad'
'Yunho Lee'
'Paul F. Oblad'
'Jonas C. Peters'

_publ_contact_author_address
;Department of Chemistry
Massachusetts Institute of Technology
Cambridge, MA 02139
USA
;
_publ_contact_author_email jcpeters@mit.edu
_publ_contact_author_name 'Jonas C. Peters'
_publ_section_title
;
Dinitrogen Complexes Supported by Tris(phosphino)silyl Ligands
;
_journal_name_full 'Inorganic Chemistry'
_journal_page_first 2507
_journal_page_last 2517
_journal_paper_doi 10.1021/ic801855y
_journal_volume 48
_journal_year 2009
_chemical_formula_sum 'C36 H55 P3 Si'
_chemical_formula_weight 608.80
_chemical_name_common (H[SiPiPr3])
_chemical_name_systematic
; 
 ? 
;
_space_group_IT_number 2
_symmetry_cell_setting triclinic
_symmetry_space_group_name_Hall '-P 1'
_symmetry_space_group_name_H-M 'P -1'
_atom_sites_solution_hydrogens geom
_atom_sites_solution_primary direct
_atom_sites_solution_secondary difmap
_audit_creation_method SHELXL-97
_cell_angle_alpha 96.135(2)
_cell_angle_beta 105.964(2)
_cell_angle_gamma 116.084(2)
_cell_formula_units_Z 2
_cell_length_a 11.3718(3)
_cell_length_b 11.5291(4)
_cell_length_c 16.4561(5)
_cell_measurement_reflns_used 4919
_cell_measurement_temperature 100(2)
_cell_measurement_theta_max 25.67
_cell_measurement_theta_min 2.37
_cell_volume 1797.04(11)
_computing_cell_refinement 'Bruker SMART'
_computing_data_collection 'Bruker SMART'
_computing_data_reduction 'Bruker SAINT'
_computing_molecular_graphics 'Bruker SHELXTL'
_computing_publication_material 'Bruker SHELXTL'
_computing_structure_refinement 'SHELXL-97 (Sheldrick, 1997)'
_computing_structure_solution 'SHELXS-97 (Sheldrick, 1990)'
_diffrn_ambient_temperature 100(2)
_diffrn_measured_fraction_theta_full 0.999
_diffrn_measured_fraction_theta_max 0.917
_diffrn_measurement_device_type 'CCD area detector'
_diffrn_measurement_method 'omega scans'
_diffrn_radiation_monochromator graphite
_diffrn_radiation_source 'normal-focus sealed tube'
_diffrn_radiation_type MoK\a
_diffrn_radiation_wavelength 0.71073
_diffrn_reflns_av_R_equivalents 0.1124
_diffrn_reflns_av_sigmaI/netI 0.1145
_diffrn_reflns_limit_h_max 15
_diffrn_reflns_limit_h_min -15
_diffrn_reflns_limit_k_max 15
_diffrn_reflns_limit_k_min -15
_diffrn_reflns_limit_l_max 21
_diffrn_reflns_limit_l_min -21
_diffrn_reflns_number 27212
_diffrn_reflns_theta_full 26.40
_diffrn_reflns_theta_max 28.58
_diffrn_reflns_theta_min 1.33
_exptl_absorpt_coefficient_mu 0.221
_exptl_absorpt_correction_type none
_exptl_crystal_colour colorless
_exptl_crystal_density_diffrn 1.125
_exptl_crystal_density_method 'not measured'
_exptl_crystal_description block
_exptl_crystal_F_000 660
_exptl_crystal_size_max 0.24
_exptl_crystal_size_mid 0.15
_exptl_crystal_size_min 0.13
_refine_diff_density_max 0.825
_refine_diff_density_min -0.642
_refine_diff_density_rms 0.073
_refine_ls_extinction_method none
_refine_ls_goodness_of_fit_ref 1.026
_refine_ls_hydrogen_treatment mixed
_refine_ls_matrix_type full
_refine_ls_number_parameters 395
_refine_ls_number_reflns 8425
_refine_ls_number_restraints 15
_refine_ls_restrained_S_all 1.050
_refine_ls_R_factor_all 0.1491
_refine_ls_R_factor_gt 0.0722
_refine_ls_shift/su_max 0.000
_refine_ls_shift/su_mean 0.000
_refine_ls_structure_factor_coef Fsqd
_refine_ls_weighting_details 'calc w=1/[\s^2^(Fo^2^)+(0.1076P)^2^+0.0000P] where P=(Fo^2^+2Fc^2^)/3'
_refine_ls_weighting_scheme calc
_refine_ls_wR_factor_gt 0.1839
_refine_ls_wR_factor_ref 0.2238
_reflns_number_gt 4112
_reflns_number_total 8425
_reflns_threshold_expression >2sigma(I)
_cod_data_source_file ic801855y_si_001_01.cif
_cod_data_source_block mtw51
_cod_depositor_comments
;
The following automatic conversions were performed:
'_symmetry_cell_setting' value 'Triclinic' changed to 'triclinic'
according to '/home/saulius/struct/CIF-dictionaries/cif_core.dic'
dictionary named 'cif_core.dic' version 2.4.1 from 2010-06-29.

Automatic conversion script
Id: cif_fix_enum 1527 2010-12-29 10:47:43Z saulius 
;
_cod_original_cell_volume 1797.03(10)
_cod_database_code 4301674

loop_
_symmetry_equiv_pos_as_xyz
'x, y, z'
'-x, -y, -z'

loop_
_atom_site_label
_atom_site_type_symbol
_atom_site_fract_x
_atom_site_fract_y
_atom_site_fract_z
_atom_site_U_iso_or_equiv
_atom_site_adp_type
_atom_site_occupancy
_atom_site_symmetry_multiplicity
_atom_site_calc_flag
_atom_site_refinement_flags
_atom_site_disorder_assembly
_atom_site_disorder_group
Si1 Si 0.06635(10) 0.07238(10) 0.21088(8) 0.0447(3) Uani 1 1 d . . .
P1 P 0.37951(9) 0.10939(9) 0.31932(7) 0.0471(3) Uani 1 1 d . . .
P2 P 0.07865(10) 0.35967(10) 0.27935(7) 0.0442(3) Uani 1 1 d . A .
P3 P -0.17689(11) -0.17513(11) 0.25717(8) 0.0519(3) Uani 1 1 d . B .
C1 C 0.2287(3) 0.1748(4) 0.1849(3) 0.0447(9) Uani 1 1 d . . .
C2 C 0.2126(4) 0.2319(4) 0.1150(3) 0.0490(10) Uani 1 1 d . . .
H2 H 0.1239 0.2247 0.0862 0.059 Uiso 1 1 calc R . .
C3 C 0.3225(4) 0.2994(4) 0.0860(3) 0.0520(10) Uani 1 1 d . . .
H3 H 0.3085 0.3370 0.0379 0.062 Uiso 1 1 calc R . .
C4 C 0.4516(4) 0.3109(4) 0.1279(3) 0.0555(11) Uani 1 1 d . . .
H4 H 0.5271 0.3552 0.1083 0.067 Uiso 1 1 calc R . .
C5 C 0.4707(4) 0.2572(4) 0.1992(3) 0.0560(11) Uani 1 1 d . . .
H5 H 0.5607 0.2679 0.2288 0.067 Uiso 1 1 calc R . .
C6 C 0.3615(4) 0.1881(4) 0.2285(3) 0.0481(10) Uani 1 1 d . . .
C7 C -0.0748(3) 0.1127(4) 0.1537(2) 0.0409(9) Uani 1 1 d . . .
C8 C -0.1888(3) 0.0179(4) 0.0789(3) 0.0462(10) Uani 1 1 d . . .
H8 H -0.1942 -0.0656 0.0598 0.055 Uiso 1 1 calc R . .
C9 C -0.2934(4) 0.0418(4) 0.0324(3) 0.0464(10) Uani 1 1 d . . .
H9 H -0.3698 -0.0248 -0.0174 0.056 Uiso 1 1 calc R . .
C10 C -0.2858(4) 0.1639(4) 0.0590(3) 0.0463(9) Uani 1 1 d . . .
H10 H -0.3559 0.1822 0.0266 0.056 Uiso 1 1 calc R . .
C11 C -0.1756(4) 0.2592(4) 0.1330(2) 0.0451(9) Uani 1 1 d . . .
H11 H -0.1726 0.3415 0.1521 0.054 Uiso 1 1 calc R . .
C12 C -0.0688(3) 0.2358(4) 0.1799(2) 0.0401(9) Uani 1 1 d . . .
C13 C 0.0059(3) -0.1097(4) 0.1636(3) 0.0437(9) Uani 1 1 d . . .
C14 C 0.0656(3) -0.1420(4) 0.1070(3) 0.0440(9) Uani 1 1 d . . .
H14 H 0.1381 -0.0712 0.0960 0.053 Uiso 1 1 calc R . .
C15 C 0.0236(4) -0.2720(4) 0.0668(3) 0.0456(9) Uani 1 1 d . . .
H15 H 0.0676 -0.2897 0.0294 0.055 Uiso 1 1 calc R . .
C16 C -0.0832(4) -0.3768(4) 0.0812(3) 0.0505(10) Uani 1 1 d . . .
H16 H -0.1143 -0.4668 0.0528 0.061 Uiso 1 1 calc R . .
C17 C -0.1445(4) -0.3490(4) 0.1375(3) 0.0478(10) Uani 1 1 d . . .
H17 H -0.2175 -0.4211 0.1474 0.057 Uiso 1 1 calc R . .
C18 C -0.1011(4) -0.2171(4) 0.1802(3) 0.0431(9) Uani 1 1 d . . .
C19 C 0.5244(4) 0.0774(4) 0.3184(3) 0.0496(10) Uani 1 1 d . . .
H19 H 0.6071 0.1632 0.3225 0.059 Uiso 1 1 calc R . .
C20 C 0.4808(5) -0.0236(5) 0.2343(3) 0.0653(13) Uani 1 1 d . . .
H20A H 0.5578 -0.0413 0.2352 0.098 Uiso 1 1 calc R . .
H20B H 0.4584 0.0121 0.1843 0.098 Uiso 1 1 calc R . .
H20C H 0.3979 -0.1071 0.2289 0.098 Uiso 1 1 calc R . .
C21 C 0.5666(4) 0.0248(5) 0.3983(3) 0.0700(14) Uani 1 1 d . . .
H21A H 0.4841 -0.0552 0.3975 0.105 Uiso 1 1 calc R . .
H21B H 0.6032 0.0942 0.4525 0.105 Uiso 1 1 calc R . .
H21C H 0.6391 0.0021 0.3953 0.105 Uiso 1 1 calc R . .
C22 C 0.4697(7) 0.2552(5) 0.4191(4) 0.0929(18) Uani 1 1 d . . .
H22 H 0.5121 0.2194 0.4644 0.111 Uiso 1 1 calc R . .
C23 C 0.3827(7) 0.2791(8) 0.4542(5) 0.156(4) Uani 1 1 d . . .
H23A H 0.4396 0.3570 0.5053 0.235 Uiso 1 1 calc R . .
H23B H 0.3274 0.2005 0.4721 0.235 Uiso 1 1 calc R . .
H23C H 0.3194 0.2968 0.4100 0.235 Uiso 1 1 calc R . .
C24 C 0.5968(6) 0.3772(5) 0.4226(4) 0.100(2) Uani 1 1 d . . .
H24A H 0.5701 0.4186 0.3771 0.150 Uiso 1 1 calc R . .
H24B H 0.6648 0.3524 0.4128 0.150 Uiso 1 1 calc R . .
H24C H 0.6390 0.4409 0.4803 0.150 Uiso 1 1 calc R . .
C25 C 0.1177(4) 0.5204(4) 0.2500(3) 0.0475(10) Uani 1 1 d . . .
H25 H 0.0310 0.5292 0.2345 0.057 Uiso 1 1 calc R . .
C26 C 0.2355(4) 0.6394(4) 0.3282(3) 0.0593(11) Uani 1 1 d . . .
H26A H 0.3189 0.6286 0.3458 0.089 Uiso 1 1 calc R . .
H26B H 0.2034 0.6418 0.3776 0.089 Uiso 1 1 calc R . .
H26C H 0.2589 0.7233 0.3110 0.089 Uiso 1 1 calc R . .
C27 C 0.1641(4) 0.5216(4) 0.1707(3) 0.0574(11) Uani 1 1 d . . .
H27A H 0.1950 0.6100 0.1593 0.086 Uiso 1 1 calc R . .
H27B H 0.0850 0.4536 0.1191 0.086 Uiso 1 1 calc R . .
H27C H 0.2417 0.5019 0.1830 0.086 Uiso 1 1 calc R . .
C28 C -0.0194(5) 0.3549(5) 0.3546(3) 0.0672(13) Uani 1 1 d D . .
H28A H 0.0544 0.4156 0.4121 0.050 Uiso 0.51 1 d P A 1
C29 C -0.0791(7) 0.2190(6) 0.3711(4) 0.104(3) Uani 1 1 d PDU A .
H29A H -0.0048 0.2003 0.3985 0.157 Uiso 1 1 d P . .
H29B H -0.1422 0.1505 0.3137 0.157 Uiso 1 1 d P . .
H29C H -0.1352 0.2135 0.4076 0.157 Uiso 1 1 d P . .
C30A C -0.1199(8) 0.4111(9) 0.3351(6) 0.059(3) Uani 0.510(11) 1 d P A 1
H30A H -0.1940 0.3567 0.2775 0.050 Uiso 0.51 1 d P A 1
H30B H -0.0682 0.5031 0.3334 0.050 Uiso 0.51 1 d P A 1
H30C H -0.1604 0.4047 0.3801 0.050 Uiso 0.51 1 d P A 1
H28B H -0.0970 0.3745 0.3274 0.050 Uiso 0.49 1 d P A 2
C30B C 0.0499(11) 0.4272(10) 0.4420(5) 0.080(4) Uani 0.490(11) 1 d PD A 2
H30D H -0.0090 0.3994 0.4753 0.050 Uiso 0.49 1 d P A 2
H30E H 0.0869 0.5243 0.4457 0.050 Uiso 0.49 1 d P A 2
H30F H 0.1338 0.4153 0.4667 0.050 Uiso 0.49 1 d P A 2
C31 C -0.3577(4) -0.3209(4) 0.2171(3) 0.0636(13) Uani 1 1 d . . .
H31 H -0.3518 -0.4050 0.2077 0.076 Uiso 1 1 d . . .
C32 C -0.4255(5) -0.3207(5) 0.2857(4) 0.0816(16) Uani 1 1 d . . .
H32A H -0.4347 -0.2401 0.2941 0.122 Uiso 1 1 calc R . .
H32B H -0.3666 -0.3218 0.3414 0.122 Uiso 1 1 calc R . .
H32C H -0.5186 -0.4003 0.2656 0.122 Uiso 1 1 calc R . .
C33 C -0.4436(4) -0.3155(5) 0.1296(3) 0.0751(14) Uani 1 1 d . . .
H33A H -0.5386 -0.3926 0.1081 0.113 Uiso 1 1 calc R . .
H33B H -0.3986 -0.3179 0.0869 0.113 Uiso 1 1 calc R . .
H33C H -0.4488 -0.2326 0.1375 0.113 Uiso 1 1 calc R . .
C34 C -0.0925(5) -0.2127(5) 0.3582(3) 0.0679(13) Uani 1 1 d D . .
H34A H -0.1188 -0.1866 0.4088 0.050 Uiso 0.54 1 d P B 3
C35A C -0.1174(10) -0.3612(9) 0.3464(6) 0.068(3) Uani 0.54(1) 1 d P B 3
H35A H -0.0799 -0.3808 0.3044 0.050 Uiso 0.54 1 d P B 3
H35B H -0.2214 -0.4257 0.3244 0.050 Uiso 0.54 1 d P B 3
H35C H -0.0755 -0.3738 0.4029 0.050 Uiso 0.54 1 d P B 3
H34B H -0.1416 -0.3108 0.3576 0.050 Uiso 0.46 1 d P B 4
C35B C -0.0946(17) -0.1169(17) 0.4335(9) 0.116(7) Uani 0.46(1) 1 d P B 4
H35D H -0.1327 -0.1718 0.4733 0.050 Uiso 0.46 1 d P B 4
H35E H -0.1608 -0.0865 0.4074 0.050 Uiso 0.46 1 d P B 4
H35F H -0.0033 -0.0456 0.4654 0.050 Uiso 0.46 1 d P B 4
C36 C 0.0623(6) -0.1482(8) 0.3829(4) 0.114(4) Uani 1 1 d . . .
H36A H 0.1078 -0.0591 0.3985 0.172 Uiso 1 1 d P . .
H36B H 0.0780 -0.1857 0.3286 0.172 Uiso 1 1 d P . .
H36C H 0.0973 -0.1902 0.4280 0.172 Uiso 1 1 d P . .
H1 H 0.100(3) 0.106(3) 0.312(2) 0.036(9) Uiso 1 1 d . . .

loop_
_atom_site_aniso_label
_atom_site_aniso_U_11
_atom_site_aniso_U_22
_atom_site_aniso_U_33
_atom_site_aniso_U_23
_atom_site_aniso_U_13
_atom_site_aniso_U_12
Si1 0.0292(5) 0.0433(6) 0.0685(8) 0.0308(5) 0.0201(5) 0.0186(4)
P1 0.0314(5) 0.0359(5) 0.0717(8) 0.0223(5) 0.0171(5) 0.0137(4)
P2 0.0356(5) 0.0549(6) 0.0491(6) 0.0181(5) 0.0146(4) 0.0274(5)
P3 0.0448(6) 0.0502(6) 0.0807(8) 0.0366(6) 0.0368(6) 0.0273(5)
C1 0.0327(18) 0.0377(19) 0.074(3) 0.029(2) 0.0244(18) 0.0196(16)
C2 0.038(2) 0.046(2) 0.079(3) 0.033(2) 0.028(2) 0.0263(18)
C3 0.051(2) 0.047(2) 0.078(3) 0.036(2) 0.033(2) 0.0304(19)
C4 0.041(2) 0.043(2) 0.096(3) 0.037(2) 0.035(2) 0.0215(18)
C5 0.0307(18) 0.043(2) 0.096(3) 0.030(2) 0.023(2) 0.0166(17)
C6 0.0318(18) 0.036(2) 0.080(3) 0.024(2) 0.0220(19) 0.0159(16)
C7 0.0262(16) 0.041(2) 0.058(2) 0.0270(18) 0.0183(16) 0.0139(15)
C8 0.0315(18) 0.039(2) 0.065(3) 0.0217(19) 0.0197(18) 0.0117(16)
C9 0.0304(18) 0.045(2) 0.055(2) 0.0185(19) 0.0131(17) 0.0110(16)
C10 0.0333(18) 0.060(3) 0.053(2) 0.023(2) 0.0168(17) 0.0262(18)
C11 0.0360(19) 0.053(2) 0.055(2) 0.021(2) 0.0171(18) 0.0273(18)
C12 0.0304(17) 0.047(2) 0.050(2) 0.0230(18) 0.0197(16) 0.0197(16)
C13 0.0329(18) 0.046(2) 0.063(3) 0.033(2) 0.0214(18) 0.0222(16)
C14 0.0286(17) 0.051(2) 0.061(3) 0.034(2) 0.0199(17) 0.0203(17)
C15 0.0366(19) 0.056(2) 0.060(3) 0.030(2) 0.0231(18) 0.0287(18)
C16 0.041(2) 0.047(2) 0.072(3) 0.031(2) 0.020(2) 0.0247(18)
C17 0.0354(19) 0.046(2) 0.072(3) 0.031(2) 0.0249(19) 0.0214(17)
C18 0.0338(18) 0.045(2) 0.066(3) 0.033(2) 0.0243(18) 0.0241(16)
C19 0.0325(18) 0.055(2) 0.063(3) 0.030(2) 0.0137(18) 0.0212(17)
C20 0.077(3) 0.065(3) 0.081(3) 0.040(3) 0.038(3) 0.048(3)
C21 0.045(2) 0.088(3) 0.081(3) 0.046(3) 0.015(2) 0.035(2)
C22 0.111(4) 0.049(3) 0.112(5) 0.017(3) 0.065(4) 0.019(3)
C23 0.072(4) 0.191(8) 0.105(5) -0.071(5) 0.023(4) 0.010(5)
C24 0.111(5) 0.054(3) 0.084(4) 0.006(3) 0.036(3) -0.001(3)
C25 0.042(2) 0.056(2) 0.062(3) 0.022(2) 0.0243(19) 0.0329(19)
C26 0.051(2) 0.051(2) 0.075(3) 0.019(2) 0.029(2) 0.021(2)
C27 0.058(2) 0.068(3) 0.071(3) 0.035(2) 0.034(2) 0.042(2)
C28 0.083(3) 0.102(4) 0.061(3) 0.045(3) 0.043(3) 0.066(3)
C29 0.121(4) 0.129(5) 0.125(5) 0.069(3) 0.081(3) 0.083(3)
C30A 0.038(4) 0.081(6) 0.072(6) 0.025(5) 0.035(4) 0.030(4)
C30B 0.089(8) 0.074(7) 0.060(7) 0.011(6) 0.016(6) 0.033(6)
C31 0.049(2) 0.053(3) 0.107(4) 0.037(3) 0.046(3) 0.027(2)
C32 0.060(3) 0.087(4) 0.139(5) 0.063(4) 0.070(3) 0.044(3)
C33 0.041(2) 0.074(3) 0.106(4) 0.025(3) 0.032(3) 0.021(2)
C34 0.070(3) 0.078(3) 0.080(3) 0.048(3) 0.043(3) 0.040(3)
C35A 0.088(7) 0.077(6) 0.085(7) 0.053(5) 0.055(5) 0.056(5)
C35B 0.189(16) 0.190(16) 0.104(10) 0.098(11) 0.093(11) 0.169(14)
C36 0.075(4) 0.174(7) 0.108(5) 0.091(5) 0.039(3) 0.057(4)

loop_
_atom_type_symbol
_atom_type_description
_atom_type_scat_dispersion_real
_atom_type_scat_dispersion_imag
_atom_type_scat_source
C C 0.0033 0.0016 'International Tables Vol C Tables 4.2.6.8 and 6.1.1.4'
H H 0.0000 0.0000 'International Tables Vol C Tables 4.2.6.8 and 6.1.1.4'
Si Si 0.0817 0.0704 'International Tables Vol C Tables 4.2.6.8 and 6.1.1.4'
P P 0.1023 0.0942 'International Tables Vol C Tables 4.2.6.8 and 6.1.1.4'

loop_
_geom_angle_atom_site_label_1
_geom_angle_atom_site_label_2
_geom_angle_atom_site_label_3
_geom_angle
_geom_angle_site_symmetry_1
_geom_angle_site_symmetry_3
_geom_angle_publ_flag
C13 Si1 C7 109.13(16) . . ?
C13 Si1 C1 106.76(17) . . ?
C7 Si1 C1 108.22(15) . . ?
C13 Si1 H1 111.8(12) . . ?
C7 Si1 H1 110.0(11) . . ?
C1 Si1 H1 110.9(11) . . ?
C6 P1 C19 102.29(17) . . ?
C6 P1 C22 102.9(2) . . ?
C19 P1 C22 101.2(2) . . ?
C12 P2 C25 102.22(17) . . ?
C12 P2 C28 99.5(2) . . ?
C25 P2 C28 103.72(19) . . ?
C18 P3 C31 102.54(19) . . ?
C18 P3 C34 102.23(19) . . ?
C31 P3 C34 100.6(2) . . ?
C2 C1 C6 118.7(3) . . ?
C2 C1 Si1 117.6(3) . . ?
C6 C1 Si1 123.5(3) . . ?
C1 C2 C3 122.1(3) . . ?
C1 C2 H2 119.0 . . ?
C3 C2 H2 119.0 . . ?
C4 C3 C2 119.2(4) . . ?
C4 C3 H3 120.4 . . ?
C2 C3 H3 120.4 . . ?
C3 C4 C5 119.5(4) . . ?
C3 C4 H4 120.2 . . ?
C5 C4 H4 120.2 . . ?
C4 C5 C6 122.1(3) . . ?
C4 C5 H5 119.0 . . ?
C6 C5 H5 119.0 . . ?
C5 C6 C1 118.4(4) . . ?
C5 C6 P1 123.7(3) . . ?
C1 C6 P1 117.9(3) . . ?
C12 C7 C8 117.6(3) . . ?
C12 C7 Si1 123.3(3) . . ?
C8 C7 Si1 119.1(3) . . ?
C9 C8 C7 122.3(4) . . ?
C9 C8 H8 118.8 . . ?
C7 C8 H8 118.8 . . ?
C8 C9 C10 119.4(4) . . ?
C8 C9 H9 120.3 . . ?
C10 C9 H9 120.3 . . ?
C9 C10 C11 119.8(3) . . ?
C9 C10 H10 120.1 . . ?
C11 C10 H10 120.1 . . ?
C10 C11 C12 121.0(4) . . ?
C10 C11 H11 119.5 . . ?
C12 C11 H11 119.5 . . ?
C11 C12 C7 119.9(3) . . ?
C11 C12 P2 122.2(3) . . ?
C7 C12 P2 117.9(3) . . ?
C14 C13 C18 117.7(4) . . ?
C14 C13 Si1 119.0(3) . . ?
C18 C13 Si1 123.3(3) . . ?
C15 C14 C13 122.8(3) . . ?
C15 C14 H14 118.6 . . ?
C13 C14 H14 118.6 . . ?
C14 C15 C16 119.6(4) . . ?
C14 C15 H15 120.2 . . ?
C16 C15 H15 120.2 . . ?
C15 C16 C17 119.4(4) . . ?
C15 C16 H16 120.3 . . ?
C17 C16 H16 120.3 . . ?
C16 C17 C18 121.6(3) . . ?
C16 C17 H17 119.2 . . ?
C18 C17 H17 119.2 . . ?
C17 C18 C13 118.9(4) . . ?
C17 C18 P3 123.2(3) . . ?
C13 C18 P3 117.8(3) . . ?
C20 C19 C21 110.0(3) . . ?
C20 C19 P1 110.2(3) . . ?
C21 C19 P1 109.8(3) . . ?
C20 C19 H19 108.9 . . ?
C21 C19 H19 108.9 . . ?
P1 C19 H19 108.9 . . ?
C19 C20 H20A 109.5 . . ?
C19 C20 H20B 109.5 . . ?
H20A C20 H20B 109.5 . . ?
C19 C20 H20C 109.5 . . ?
H20A C20 H20C 109.5 . . ?
H20B C20 H20C 109.5 . . ?
C19 C21 H21A 109.5 . . ?
C19 C21 H21B 109.5 . . ?
H21A C21 H21B 109.5 . . ?
C19 C21 H21C 109.5 . . ?
H21A C21 H21C 109.5 . . ?
H21B C21 H21C 109.5 . . ?
C23 C22 C24 115.1(6) . . ?
C23 C22 P1 115.9(5) . . ?
C24 C22 P1 118.0(4) . . ?
C23 C22 H22 101.2 . . ?
C24 C22 H22 101.2 . . ?
P1 C22 H22 101.2 . . ?
C22 C23 H23A 109.5 . . ?
C22 C23 H23B 109.5 . . ?
H23A C23 H23B 109.5 . . ?
C22 C23 H23C 109.5 . . ?
H23A C23 H23C 109.5 . . ?
H23B C23 H23C 109.5 . . ?
C22 C24 H24A 109.5 . . ?
C22 C24 H24B 109.5 . . ?
H24A C24 H24B 109.5 . . ?
C22 C24 H24C 109.5 . . ?
H24A C24 H24C 109.5 . . ?
H24B C24 H24C 109.5 . . ?
C27 C25 C26 109.6(3) . . ?
C27 C25 P2 109.4(3) . . ?
C26 C25 P2 110.2(3) . . ?
C27 C25 H25 109.2 . . ?
C26 C25 H25 109.2 . . ?
P2 C25 H25 109.2 . . ?
C25 C26 H26A 109.5 . . ?
C25 C26 H26B 109.5 . . ?
H26A C26 H26B 109.5 . . ?
C25 C26 H26C 109.5 . . ?
H26A C26 H26C 109.5 . . ?
H26B C26 H26C 109.5 . . ?
C25 C27 H27A 109.5 . . ?
C25 C27 H27B 109.5 . . ?
H27A C27 H27B 109.5 . . ?
C25 C27 H27C 109.5 . . ?
H27A C27 H27C 109.5 . . ?
H27B C27 H27C 109.5 . . ?
C30B C28 C29 96.4(6) . . ?
C30B C28 C30A 94.8(6) . . ?
C29 C28 C30A 115.1(5) . . ?
C30B C28 P2 121.5(6) . . ?
C29 C28 P2 109.2(3) . . ?
C30A C28 P2 117.9(4) . . ?
C29 C28 H28A 104.3 . . ?
C30A C28 H28A 104.0 . . ?
P2 C28 H28A 104.8 . . ?
C30B C28 H28B 109.0 . . ?
C29 C28 H28B 110.1 . . ?
P2 C28 H28B 109.8 . . ?
H28A C28 H28B 118.3 . . ?
C28 C29 H29A 110.5 . . ?
C28 C29 H29B 108.6 . . ?
H29A C29 H29B 108.8 . . ?
C28 C29 H29C 109.9 . . ?
H29A C29 H29C 110.8 . . ?
H29B C29 H29C 108.1 . . ?
C28 C30A H30A 107.7 . . ?
C28 C30A H30B 108.6 . . ?
H30A C30A H30B 109.9 . . ?
C28 C30A H30C 108.8 . . ?
H30A C30A H30C 110.1 . . ?
H30B C30A H30C 111.5 . . ?
H30A C30A H28B 83.4 . . ?
H30B C30A H28B 117.1 . . ?
H30C C30A H28B 120.6 . . ?
C28 C30B H30D 112.1 . . ?
H28A C30B H30D 144.5 . . ?
C28 C30B H30E 109.2 . . ?
H28A C30B H30E 94.8 . . ?
H30D C30B H30E 110.7 . . ?
C28 C30B H30F 108.3 . . ?
H28A C30B H30F 84.5 . . ?
H30D C30B H30F 109.9 . . ?
H30E C30B H30F 106.4 . . ?
C33 C31 C32 111.6(4) . . ?
C33 C31 P3 109.3(3) . . ?
C32 C31 P3 109.9(3) . . ?
C33 C31 H31 108.4 . . ?
C32 C31 H31 108.9 . . ?
P3 C31 H31 108.6 . . ?
C31 C32 H32A 109.5 . . ?
C31 C32 H32B 109.5 . . ?
H32A C32 H32B 109.5 . . ?
C31 C32 H32C 109.5 . . ?
H32A C32 H32C 109.5 . . ?
H32B C32 H32C 109.5 . . ?
C31 C33 H33A 109.5 . . ?
C31 C33 H33B 109.5 . . ?
H33A C33 H33B 109.5 . . ?
C31 C33 H33C 109.5 . . ?
H33A C33 H33C 109.5 . . ?
H33B C33 H33C 109.5 . . ?
C36 C34 C35B 97.5(8) . . ?
C36 C34 C35A 95.2(5) . . ?
C35B C34 C35A 131.4(6) . . ?
C36 C34 P3 111.9(3) . . ?
C35B C34 P3 102.3(5) . . ?
C35A C34 P3 115.7(5) . . ?
C36 C34 H34A 111.2 . . ?
C35A C34 H34A 110.8 . . ?
P3 C34 H34A 111.1 . . ?
C36 C34 H34B 115.6 . . ?
C35B C34 H34B 113.8 . . ?
P3 C34 H34B 113.7 . . ?
H34A C34 H34B 91.6 . . ?
C34 C35A H35A 110.4 . . ?
C34 C35A H35B 109.0 . . ?
H35A C35A H35B 108.7 . . ?
C34 C35A H35C 110.3 . . ?
H35A C35A H35C 111.2 . . ?
H35B C35A H35C 107.3 . . ?
H35A C35A H34B 136.7 . . ?
H35B C35A H34B 81.9 . . ?
H35C C35A H34B 104.8 . . ?
C34 C35B H35D 107.7 . . ?
H34A C35B H35D 77.7 . . ?
C34 C35B H35E 108.9 . . ?
H34A C35B H35E 111.0 . . ?
H35D C35B H35E 107.0 . . ?
C34 C35B H35F 110.4 . . ?
H34A C35B H35F 130.4 . . ?
H35D C35B H35F 110.0 . . ?
H35E C35B H35F 112.7 . . ?
C34 C36 H36A 115.4 . . ?
C34 C36 H36B 105.2 . . ?
H36A C36 H36B 111.3 . . ?
C34 C36 H36C 107.2 . . ?
H36A C36 H36C 114.4 . . ?
H36B C36 H36C 102.0 . . ?

loop_
_geom_bond_atom_site_label_1
_geom_bond_atom_site_label_2
_geom_bond_distance
_geom_bond_site_symmetry_2
_geom_bond_publ_flag
Si1 C13 1.891(4) . ?
Si1 C7 1.897(3) . ?
Si1 C1 1.901(4) . ?
Si1 H1 1.56(3) . ?
P1 C6 1.839(4) . ?
P1 C19 1.843(4) . ?
P1 C22 1.882(5) . ?
P2 C12 1.848(4) . ?
P2 C25 1.858(4) . ?
P2 C28 1.871(4) . ?
P3 C18 1.850(4) . ?
P3 C31 1.862(4) . ?
P3 C34 1.875(5) . ?
C1 C2 1.394(5) . ?
C1 C6 1.413(5) . ?
C2 C3 1.396(5) . ?
C2 H2 0.9500 . ?
C3 C4 1.380(5) . ?
C3 H3 0.9500 . ?
C4 C5 1.392(6) . ?
C4 H4 0.9500 . ?
C5 C6 1.397(5) . ?
C5 H5 0.9500 . ?
C7 C12 1.405(5) . ?
C7 C8 1.406(5) . ?
C8 C9 1.382(5) . ?
C8 H8 0.9500 . ?
C9 C10 1.386(5) . ?
C9 H9 0.9500 . ?
C10 C11 1.387(5) . ?
C10 H10 0.9500 . ?
C11 C12 1.400(5) . ?
C11 H11 0.9500 . ?
C13 C14 1.400(5) . ?
C13 C18 1.420(5) . ?
C14 C15 1.378(5) . ?
C14 H14 0.9500 . ?
C15 C16 1.385(5) . ?
C15 H15 0.9500 . ?
C16 C17 1.392(5) . ?
C16 H16 0.9500 . ?
C17 C18 1.403(5) . ?
C17 H17 0.9500 . ?
C19 C20 1.514(6) . ?
C19 C21 1.551(5) . ?
C19 H19 1.0000 . ?
C20 H20A 0.9800 . ?
C20 H20B 0.9800 . ?
C20 H20C 0.9800 . ?
C21 H21A 0.9800 . ?
C21 H21B 0.9800 . ?
C21 H21C 0.9800 . ?
C22 C23 1.382(8) . ?
C22 C24 1.490(7) . ?
C22 H22 1.0000 . ?
C23 H23A 0.9800 . ?
C23 H23B 0.9800 . ?
C23 H23C 0.9800 . ?
C24 H24A 0.9800 . ?
C24 H24B 0.9800 . ?
C24 H24C 0.9800 . ?
C25 C27 1.535(5) . ?
C25 C26 1.547(5) . ?
C25 H25 1.0000 . ?
C26 H26A 0.9800 . ?
C26 H26B 0.9800 . ?
C26 H26C 0.9800 . ?
C27 H27A 0.9800 . ?
C27 H27B 0.9800 . ?
C27 H27C 0.9800 . ?
C28 C30B 1.389(7) . ?
C28 C29 1.499(6) . ?
C28 C30A 1.524(9) . ?
C28 H28A 0.9974 . ?
C28 H28B 1.0046 . ?
C29 H29A 0.9676 . ?
C29 H29B 1.0002 . ?
C29 H29C 0.9763 . ?
C30A H30A 0.9853 . ?
C30A H30B 0.9690 . ?
C30A H30C 0.9666 . ?
C30A H28B 0.6047 . ?
C30B H28A 0.5191 . ?
C30B H30D 0.9499 . ?
C30B H30E 0.9947 . ?
C30B H30F 1.0041 . ?
C31 C33 1.527(7) . ?
C31 C32 1.533(6) . ?
C31 H31 1.0002 . ?
C32 H32A 0.9800 . ?
C32 H32B 0.9800 . ?
C32 H32C 0.9800 . ?
C33 H33A 0.9800 . ?
C33 H33B 0.9800 . ?
C33 H33C 0.9800 . ?
C34 C36 1.486(6) . ?
C34 C35B 1.581(14) . ?
C34 C35A 1.589(10) . ?
C34 H34A 1.0167 . ?
C34 H34B 1.0147 . ?
C35A H35A 0.9611 . ?
C35A H35B 1.0083 . ?
C35A H35C 0.9788 . ?
C35A H34B 0.7711 . ?
C35B H34A 0.7484 . ?
C35B H35D 1.0108 . ?
C35B H35E 0.9800 . ?
C35B H35F 0.9419 . ?
C36 H36A 0.8895 . ?
C36 H36B 1.0453 . ?
C36 H36C 1.0131 . ?
